data_7021169
loop_
_publ_author_name
'Barone, Carmen R.'
'Coletti, Cecilia'
'McQuitty, Ruth J.'
'Farrer, Nicola J.'
'Lorusso, Giuseppe'
'Maresca, Luciana'
'Marrone, Alessandro'
'Natile, Giovanni'
'Pacifico, Concetta'
'Parsons, Simon'
'Re, Nazzareno'
'Sadler, Peter J.'
'White, Fraser J.'

_publ_section_title
;
 Photo-isomerisation of alkenyl complexes of platinum(ii): structural,
 spectroscopic, kinetic and computational investigations.
;
_journal_issue 19
_journal_name_full 'Dalton transactions (Cambridge, England : 2003)'
_journal_page_first 6840
_journal_page_last 6851
_journal_paper_doi 10.1039/c3dt32354d
_journal_volume 42
_journal_year 2013
_chemical_formula_moiety 'C15 H25 Cl N2 O Pt'
_chemical_formula_sum 'C15 H25 Cl N2 O Pt'
_chemical_formula_weight 479.91
_space_group_IT_number 19
_symmetry_cell_setting orthorhombic
_symmetry_Int_Tables_number 19
_symmetry_space_group_name_Hall 'P 2ac 2ab'
_symmetry_space_group_name_H-M 'P 21 21 21'
_atom_sites_solution_hydrogens geom
_atom_sites_solution_primary direct
_atom_sites_solution_secondary difmap
_audit_creation_method SHELXL-97
_cell_angle_alpha 90.00
_cell_angle_beta 90.00
_cell_angle_gamma 90.00
_cell_formula_units_Z 4
_cell_length_a 10.0881(6)
_cell_length_b 12.1859(6)
_cell_length_c 13.5748(6)
_cell_measurement_reflns_used 6034
_cell_measurement_temperature 150(2)
_cell_measurement_theta_max 28.5
_cell_measurement_theta_min 2.25
_cell_volume 1668.79(15)
_computing_cell_refinement SAINT
_computing_data_collection SMART
_computing_data_reduction SAINT
_computing_molecular_graphics XP
_computing_publication_material 'PLATON, ENCIFER, XCIF'
_computing_structure_refinement 'SHELXL-97 (Sheldrick, 2008)'
_computing_structure_solution 'SHELXS-97 (Sheldrick, 2008)'
_diffrn_ambient_temperature 150(2)
_diffrn_measured_fraction_theta_full 0.957
_diffrn_measured_fraction_theta_max 0.957
_diffrn_measurement_device_type 'Bruker Smart Apex CCD'
_diffrn_measurement_method sphere
_diffrn_radiation_monochromator graphite
_diffrn_radiation_type MoK\a
_diffrn_radiation_wavelength 0.71073
_diffrn_reflns_av_R_equivalents 0.0336
_diffrn_reflns_av_sigmaI/netI 0.0326
_diffrn_reflns_limit_h_max 13
_diffrn_reflns_limit_h_min -13
_diffrn_reflns_limit_k_max 16
_diffrn_reflns_limit_k_min -16
_diffrn_reflns_limit_l_max 18
_diffrn_reflns_limit_l_min -17
_diffrn_reflns_number 19914
_diffrn_reflns_theta_full 28.88
_diffrn_reflns_theta_max 28.88
_diffrn_reflns_theta_min 2.25
_diffrn_source 'fine-focus sealed tube'
_exptl_absorpt_coefficient_mu 8.566
_exptl_absorpt_correction_T_max 0.28
_exptl_absorpt_correction_T_min 0.14
_exptl_absorpt_correction_type multi-scan
_exptl_absorpt_process_details 'SABABS 2004/1'
_exptl_crystal_colour colourless
_exptl_crystal_density_diffrn 1.910
_exptl_crystal_density_method 'not measured'
_exptl_crystal_description block
_exptl_crystal_F_000 928
_exptl_crystal_recrystallization_method 'Hexane diffused into DCM in freezer'
_exptl_crystal_size_max 0.48
_exptl_crystal_size_mid 0.34
_exptl_crystal_size_min 0.15
_refine_diff_density_max 1.350
_refine_diff_density_min -0.904
_refine_diff_density_rms 0.097
_refine_ls_abs_structure_details 'Flack H D (1983), Acta Cryst. A39, 876-881'
_refine_ls_abs_structure_Flack -0.009(6)
_refine_ls_extinction_method none
_refine_ls_goodness_of_fit_ref 1.005
_refine_ls_hydrogen_treatment riding
_refine_ls_matrix_type full
_refine_ls_number_parameters 182
_refine_ls_number_reflns 4104
_refine_ls_number_restraints 0
_refine_ls_restrained_S_all 1.005
_refine_ls_R_factor_all 0.0190
_refine_ls_R_factor_gt 0.0177
_refine_ls_shift/su_max 0.001
_refine_ls_shift/su_mean 0.000
_refine_ls_structure_factor_coef Fsqd
_refine_ls_weighting_details 'calc w=1/[\s^2^(Fo^2^)+(0.0134P)^2^+0.0000P] where P=(Fo^2^+2Fc^2^)/3'
_refine_ls_weighting_scheme calc
_refine_ls_wR_factor_gt 0.0384
_refine_ls_wR_factor_ref 0.0386
_reflns_number_gt 3923
_reflns_number_total 4104
_reflns_threshold_expression >2sigma(I)
_cod_data_source_file c3dt32354d.txt
_cod_data_source_block E2b_II
_cod_database_code 7021169

loop_
_symmetry_equiv_pos_as_xyz
'x, y, z'
'x+1/2, -y+1/2, -z'
'-x, y+1/2, -z+1/2'
'-x+1/2, -y, z+1/2'

loop_
_atom_site_label
_atom_site_type_symbol
_atom_site_fract_x
_atom_site_fract_y
_atom_site_fract_z
_atom_site_U_iso_or_equiv
_atom_site_adp_type
_atom_site_occupancy
_atom_site_symmetry_multiplicity
_atom_site_calc_flag
_atom_site_refinement_flags
Pt1 Pt 0.101743(12) 0.186549(9) 0.112983(8) 0.01969(4) Uani 1 1 d .
Cl1 Cl 0.01596(9) 0.35772(7) 0.08007(6) 0.03002(18) Uani 1 1 d .
O1 O 0.1613(3) 0.3797(2) 0.71301(17) 0.0316(6) Uani 1 1 d .
N2 N 0.0773(3) 0.1356(2) -0.03981(18) 0.0263(6) Uani 1 1 d .
C9 C 0.3248(4) 0.0356(3) 0.1439(3) 0.0366(9) Uani 1 1 d .
H91 H 0.3473 0.0800 0.2017 0.055 Uiso 1 1 calc R
H92 H 0.3636 0.0690 0.0849 0.055 Uiso 1 1 calc R
H93 H 0.3599 -0.0388 0.1522 0.055 Uiso 1 1 calc R
C4 C 0.1833(3) 0.3525(2) 0.6153(2) 0.0248(6) Uani 1 1 d .
C8 C 0.1142(4) 0.2253(3) 0.2553(2) 0.0261(7) Uani 1 1 d .
H8 H 0.0342 0.2135 0.2907 0.031 Uiso 1 1 calc R
C3 C 0.2851(3) 0.3932(3) 0.5584(2) 0.0251(7) Uani 1 1 d .
H3 H 0.3490 0.4415 0.5860 0.030 Uiso 1 1 calc R
C1 C 0.2025(3) 0.2917(2) 0.4156(2) 0.0229(6) Uani 1 1 d .
C11 C 0.1368(4) -0.0348(3) 0.0452(3) 0.0393(10) Uani 1 1 d .
H111 H 0.1917 -0.1019 0.0407 0.047 Uiso 1 1 calc R
H112 H 0.0431 -0.0575 0.0529 0.047 Uiso 1 1 calc R
N1 N 0.1783(3) 0.0306(2) 0.13296(18) 0.0273(6) Uani 1 1 d .
C13 C 0.1344(4) 0.2118(3) -0.1131(2) 0.0354(8) Uani 1 1 d .
H131 H 0.2291 0.2219 -0.0997 0.053 Uiso 1 1 calc R
H132 H 0.0891 0.2828 -0.1088 0.053 Uiso 1 1 calc R
H133 H 0.1229 0.1814 -0.1793 0.053 Uiso 1 1 calc R
C6 C 0.1032(4) 0.2494(3) 0.4768(2) 0.0263(7) Uani 1 1 d .
H6 H 0.0417 0.1982 0.4505 0.032 Uiso 1 1 calc R
C10 C 0.1250(4) -0.0280(3) 0.2208(3) 0.0397(10) Uani 1 1 d .
H101 H 0.0281 -0.0308 0.2169 0.060 Uiso 1 1 calc R
H102 H 0.1514 0.0112 0.2807 0.060 Uiso 1 1 calc R
H103 H 0.1605 -0.1028 0.2226 0.060 Uiso 1 1 calc R
C15 C 0.2649(4) 0.4379(3) 0.7619(3) 0.0372(9) Uani 1 1 d .
H151 H 0.2387 0.4527 0.8302 0.056 Uiso 1 1 calc R
H152 H 0.2813 0.5075 0.7278 0.056 Uiso 1 1 calc R
H153 H 0.3460 0.3936 0.7614 0.056 Uiso 1 1 calc R
C7 C 0.2110(4) 0.2638(3) 0.3098(2) 0.0267(7) Uani 1 1 d .
H7 H 0.2941 0.2747 0.2784 0.032 Uiso 1 1 calc R
C5 C 0.0923(4) 0.2804(3) 0.5749(2) 0.0271(7) Uani 1 1 d .
H5 H 0.0223 0.2522 0.6143 0.033 Uiso 1 1 calc R
C14 C -0.0647(4) 0.1222(4) -0.0607(3) 0.0404(10) Uani 1 1 d .
H141 H -0.1094 0.1932 -0.0544 0.061 Uiso 1 1 calc R
H142 H -0.1032 0.0700 -0.0138 0.061 Uiso 1 1 calc R
H143 H -0.0761 0.0943 -0.1279 0.061 Uiso 1 1 calc R
C2 C 0.2928(3) 0.3623(3) 0.4594(2) 0.0251(7) Uani 1 1 d .
H2 H 0.3630 0.3909 0.4204 0.030 Uiso 1 1 calc R
C12 C 0.1515(4) 0.0301(3) -0.0466(3) 0.0393(10) Uani 1 1 d .
H121 H 0.1177 -0.0130 -0.1030 0.047 Uiso 1 1 calc R
H122 H 0.2466 0.0455 -0.0583 0.047 Uiso 1 1 calc R

loop_
_atom_site_aniso_label
_atom_site_aniso_U_11
_atom_site_aniso_U_22
_atom_site_aniso_U_33
_atom_site_aniso_U_23
_atom_site_aniso_U_13
_atom_site_aniso_U_12
Pt1 0.02269(6) 0.01932(5) 0.01707(5) -0.00041(5) 0.00019(5) -0.00194(5)
Cl1 0.0371(5) 0.0217(4) 0.0312(4) -0.0023(3) -0.0059(4) 0.0029(3)
O1 0.0400(15) 0.0342(13) 0.0205(11) -0.0045(10) 0.0002(11) -0.0049(11)
N2 0.0342(18) 0.0270(14) 0.0178(12) -0.0016(11) 0.0006(12) 0.0010(12)
C9 0.029(2) 0.034(2) 0.047(2) 0.0058(16) 0.0040(17) 0.0051(16)
C4 0.0308(17) 0.0239(14) 0.0197(13) 0.0007(13) -0.0043(16) 0.0062(13)
C8 0.0306(18) 0.0279(15) 0.0196(14) -0.0006(12) -0.0008(15) 0.0000(15)
C3 0.0233(17) 0.0248(16) 0.0272(16) -0.0002(13) -0.0050(14) -0.0009(13)
C1 0.0241(15) 0.0230(16) 0.0216(14) 0.0014(11) -0.0039(13) 0.0029(13)
C11 0.051(3) 0.0281(19) 0.039(2) -0.0051(15) 0.0022(17) 0.0025(17)
N1 0.0320(16) 0.0265(14) 0.0234(14) 0.0017(10) -0.0010(12) 0.0032(12)
C13 0.049(2) 0.0381(18) 0.0191(14) 0.0035(15) 0.0020(15) 0.0007(16)
C6 0.0282(16) 0.0247(15) 0.0259(15) -0.0012(12) -0.0041(15) -0.0011(16)
C10 0.041(2) 0.034(2) 0.044(2) 0.0166(16) 0.0059(18) 0.0013(17)
C15 0.046(2) 0.036(2) 0.0301(17) -0.0107(17) -0.0051(16) -0.0039(18)
C7 0.0266(18) 0.0277(16) 0.0258(16) 0.0027(13) 0.0039(14) 0.0009(15)
C5 0.0301(18) 0.0276(16) 0.0237(14) 0.0024(13) 0.0019(15) -0.0043(15)
C14 0.040(2) 0.051(2) 0.0301(18) -0.0072(17) -0.0067(17) -0.0114(18)
C2 0.0225(17) 0.0277(16) 0.0250(15) 0.0011(13) -0.0016(14) 0.0021(14)
C12 0.061(3) 0.0302(19) 0.0263(17) -0.0056(15) 0.0014(17) 0.0037(17)

loop_
_atom_type_symbol
_atom_type_description
_atom_type_scat_dispersion_real
_atom_type_scat_dispersion_imag
_atom_type_scat_source
C C 0.0033 0.0016 'International Tables Vol C Tables 4.2.6.8 and 6.1.1.4'
H H 0.0000 0.0000 'International Tables Vol C Tables 4.2.6.8 and 6.1.1.4'
N N 0.0061 0.0033 'International Tables Vol C Tables 4.2.6.8 and 6.1.1.4'
O O 0.0106 0.0060 'International Tables Vol C Tables 4.2.6.8 and 6.1.1.4'
Cl Cl 0.1484 0.1585 'International Tables Vol C Tables 4.2.6.8 and 6.1.1.4'
Pt Pt -1.7033 8.3905 'International Tables Vol C Tables 4.2.6.8 and 6.1.1.4'

loop_
_geom_angle_atom_site_label_1
_geom_angle_atom_site_label_2
_geom_angle_atom_site_label_3
_geom_angle
C8 Pt1 N1 93.84(11)
C8 Pt1 N2 175.89(13)
N1 Pt1 N2 84.55(10)
C8 Pt1 Cl1 89.84(10)
N1 Pt1 Cl1 176.31(7)
N2 Pt1 Cl1 91.78(7)
C4 O1 C15 116.6(3)
C14 N2 C13 108.6(3)
C14 N2 C12 112.4(3)
C13 N2 C12 107.8(3)
C14 N2 Pt1 109.0(2)
C13 N2 Pt1 114.7(2)
C12 N2 Pt1 104.34(19)
N1 C9 H91 109.5
N1 C9 H92 109.5
H91 C9 H92 109.5
N1 C9 H93 109.5
H91 C9 H93 109.5
H92 C9 H93 109.5
C3 C4 C5 120.1(3)
C3 C4 O1 124.8(3)
C5 C4 O1 115.1(3)
C7 C8 Pt1 132.7(3)
C7 C8 H8 113.6
Pt1 C8 H8 113.6
C4 C3 C2 119.0(3)
C4 C3 H3 120.5
C2 C3 H3 120.5
C2 C1 C6 116.4(3)
C2 C1 C7 121.4(3)
C6 C1 C7 122.2(3)
C12 C11 N1 111.0(3)
C12 C11 H111 109.4
N1 C11 H111 109.4
C12 C11 H112 109.4
N1 C11 H112 109.4
H111 C11 H112 108.0
C9 N1 C10 107.4(3)
C9 N1 C11 112.4(3)
C10 N1 C11 106.4(3)
C9 N1 Pt1 110.2(2)
C10 N1 Pt1 114.2(2)
C11 N1 Pt1 106.3(2)
N2 C13 H131 109.5
N2 C13 H132 109.5
H131 C13 H132 109.5
N2 C13 H133 109.5
H131 C13 H133 109.5
H132 C13 H133 109.5
C5 C6 C1 121.7(3)
C5 C6 H6 119.1
C1 C6 H6 119.1
N1 C10 H101 109.5
N1 C10 H102 109.5
H101 C10 H102 109.5
N1 C10 H103 109.5
H101 C10 H103 109.5
H102 C10 H103 109.5
O1 C15 H151 109.5
O1 C15 H152 109.5
H151 C15 H152 109.5
O1 C15 H153 109.5
H151 C15 H153 109.5
H152 C15 H153 109.5
C8 C7 C1 125.9(3)
C8 C7 H7 117.0
C1 C7 H7 117.0
C4 C5 C6 120.0(3)
C4 C5 H5 120.0
C6 C5 H5 120.0
N2 C14 H141 109.5
N2 C14 H142 109.5
H141 C14 H142 109.5
N2 C14 H43 109.5
H141 C14 H142 109.5
H142 C14 H143 109.5
C1 C2 C3 122.8(3)
C1 C2 H2 118.6
C3 C2 H2 118.6
C11 C12 N2 111.0(3)
C11 C12 H121 109.4
N2 C12 H121 109.4
C11 C12 H122 109.4
N2 C12 H122 109.4
H121 C12 H122 108.0

loop_
_geom_bond_atom_site_label_1
_geom_bond_atom_site_label_2
_geom_bond_distance
Pt1 C8 1.992(3)
Pt1 N1 2.069(3)
Pt1 N2 2.179(3)
Pt1 Cl1 2.3021(8)
O1 C4 1.385(4)
O1 C15 1.427(4)
N2 C14 1.469(4)
N2 C13 1.478(4)
N2 C12 1.490(5)
C9 N1 1.487(5)
C9 H91 0.9800
C9 H92 0.9800
C9 H93 0.9800
C4 C3 1.377(5)
C4 C5 1.384(5)
C8 C7 1.312(5)
C8 H8 0.9500
C3 C2 1.398(4)
C3 H3 0.9500
C1 C2 1.387(4)
C1 C6 1.399(5)
C1 C7 1.479(4)
C11 C12 1.483(6)
C11 N1 1.493(4)
C11 H111 0.9900
C11 H112 0.9900
N1 C10 1.490(4)
C13 H131 0.9800
C13 H132 0.9800
C13 H133 0.9800
C6 C5 1.390(4)
C6 H6 0.9500
C10 H101 0.9800
C10 H102 0.9800
C10 H103 0.9800
C15 H151 0.9800
C15 H152 0.9800
C15 H153 0.9800
C2 H200 0.9500
C5 H5 0.9500
C14 H141 0.9800
C14 H142 0.9800
C14 H143 0.9800
C2 H2 0.9500
C12 H121 0.9900
C12 H122 0.9900
